data_2214775
loop_
_publ_author_name
'Ying-Jun Cui'
'Gang Li'
'Fen-Xia Ren'
'Zhong-Yu Duan'
'Wen-Jun Zhang'

_publ_section_title
;
 1,4-Dibenzylbenzene
;
_journal_coeditor_code LH2423
_journal_issue 8
_journal_name_full 'Acta Crystallographica Section E'
_journal_page_first o3393
_journal_page_last o3393
_journal_paper_doi 10.1107/S1600536807031236
_journal_volume 63
_journal_year 2007
_chemical_formula_iupac 'C20 H18'
_chemical_formula_moiety 'C20 H18'
_chemical_formula_sum 'C20 H18'
_chemical_formula_weight 258.34
_chemical_name_common p-dibenzylbenzene
_chemical_name_systematic
;
1,4-dibenzylbenzene
;
_space_group_IT_number 61
_symmetry_cell_setting orthorhombic
_symmetry_space_group_name_Hall '-P 2ac 2ab'
_symmetry_space_group_name_H-M 'P b c a'
_atom_sites_solution_hydrogens geom
_atom_sites_solution_primary direct
_atom_sites_solution_secondary difmap
_audit_creation_method SHELXL97
_cell_angle_alpha 90.00
_cell_angle_beta 90.00
_cell_angle_gamma 90.00
_cell_formula_units_Z 4
_cell_length_a 10.090(2)
_cell_length_b 7.8736(17)
_cell_length_c 18.379(4)
_cell_measurement_reflns_used 1782
_cell_measurement_temperature 294(2)
_cell_measurement_theta_max 25.17
_cell_measurement_theta_min 2.22
_cell_volume 1460.1(5)
_computing_cell_refinement 'SAINT (Bruker, 1999)'
_computing_data_collection 'SMART (Bruker, 1999)'
_computing_data_reduction SAINT
_computing_molecular_graphics 'SHELXTL (Sheldrick, 1997b)'
_computing_publication_material SHELXTL
_computing_structure_refinement 'SHELXL97 (Sheldrick, 1997a)'
_computing_structure_solution 'SHELXS97 (Sheldrick, 1997a)'
_diffrn_ambient_temperature 294(2)
_diffrn_measured_fraction_theta_full 0.996
_diffrn_measured_fraction_theta_max 0.996
_diffrn_measurement_device_type 'Bruker SMART APEX CCD area-detector'
_diffrn_measurement_method '\f and \w'
_diffrn_radiation_monochromator graphite
_diffrn_radiation_source 'fine-focus sealed tube'
_diffrn_radiation_type MoK\a
_diffrn_radiation_wavelength 0.71073
_diffrn_reflns_av_R_equivalents 0.0460
_diffrn_reflns_av_sigmaI/netI 0.0326
_diffrn_reflns_limit_h_max 12
_diffrn_reflns_limit_h_min -9
_diffrn_reflns_limit_k_max 9
_diffrn_reflns_limit_k_min -6
_diffrn_reflns_limit_l_max 22
_diffrn_reflns_limit_l_min -22
_diffrn_reflns_number 7693
_diffrn_reflns_theta_full 26.39
_diffrn_reflns_theta_max 26.39
_diffrn_reflns_theta_min 2.22
_exptl_absorpt_coefficient_mu 0.066
_exptl_absorpt_correction_T_max 0.9908
_exptl_absorpt_correction_T_min 0.9830
_exptl_absorpt_correction_type multi-scan
_exptl_absorpt_process_details '(SADABS; Sheldrick, 1996)'
_exptl_crystal_colour colourless
_exptl_crystal_density_diffrn 1.175
_exptl_crystal_density_method 'not measured'
_exptl_crystal_description block
_exptl_crystal_F_000 552
_exptl_crystal_size_max 0.26
_exptl_crystal_size_mid 0.22
_exptl_crystal_size_min 0.14
_refine_diff_density_max 0.135
_refine_diff_density_min -0.205
_refine_ls_extinction_method none
_refine_ls_goodness_of_fit_ref 1.010
_refine_ls_hydrogen_treatment constr
_refine_ls_matrix_type full
_refine_ls_number_parameters 91
_refine_ls_number_reflns 1486
_refine_ls_number_restraints 0
_refine_ls_restrained_S_all 1.010
_refine_ls_R_factor_all 0.0727
_refine_ls_R_factor_gt 0.0402
_refine_ls_shift/su_max 0.001
_refine_ls_shift/su_mean 0.000
_refine_ls_structure_factor_coef Fsqd
_refine_ls_weighting_details 'calc w = 1/[\s^2^(Fo^2^)+(0.0497P)^2^+0.1629P] where P=(Fo^2^+2Fc^2^)/3'
_refine_ls_weighting_scheme calc
_refine_ls_wR_factor_gt 0.0925
_refine_ls_wR_factor_ref 0.1093
_reflns_number_gt 973
_reflns_number_total 1486
_reflns_threshold_expression I>2\s(I)
_cod_data_source_file lh2423.cif
_cod_data_source_block I
_cod_original_cell_volume 1460.1(6)
_cod_database_code 2214775
_cod_database_fobs_code 2214775

loop_
_symmetry_equiv_pos_as_xyz
'x, y, z'
'-x+1/2, -y, z+1/2'
'-x, y+1/2, -z+1/2'
'x+1/2, -y+1/2, -z'
'-x, -y, -z'
'x-1/2, y, -z-1/2'
'x, -y-1/2, z-1/2'
'-x-1/2, y-1/2, z'

loop_
_atom_site_type_symbol
_atom_site_label
_atom_site_fract_x
_atom_site_fract_y
_atom_site_fract_z
_atom_site_U_iso_or_equiv
_atom_site_adp_type
_atom_site_calc_flag
_atom_site_refinement_flags
_atom_site_occupancy
C C1 0.59364(16) 0.00124(18) 0.32979(7) 0.0520(4) Uani d . 1
H H1 0.6851 0.0025 0.3237 0.062 Uiso calc R 1
C C2 0.51761(18) -0.1021(2) 0.28591(8) 0.0589(4) Uani d . 1
H H2 0.5581 -0.1704 0.2511 0.071 Uiso calc R 1
C C3 0.38309(17) -0.10439(19) 0.29345(8) 0.0578(4) Uani d . 1
H H3 0.3315 -0.1743 0.2641 0.069 Uiso calc R 1
C C4 0.32456(16) -0.00224(18) 0.34494(9) 0.0572(4) Uani d . 1
H H4 0.2329 -0.0024 0.3500 0.069 Uiso calc R 1
C C5 0.40087(14) 0.10059(18) 0.38913(8) 0.0495(4) Uani d . 1
H H5 0.3599 0.1690 0.4237 0.059 Uiso calc R 1
C C6 0.53707(14) 0.10314(16) 0.38264(7) 0.0429(4) Uani d . 1
C C7 0.62560(15) 0.20681(18) 0.43237(9) 0.0561(4) Uani d . 1
H H7A 0.6586 0.1329 0.4705 0.067 Uiso calc R 1
H H7B 0.7014 0.2456 0.4045 0.067 Uiso calc R 1
C C8 0.56130(13) 0.35893(17) 0.46745(8) 0.0448(4) Uani d . 1
C C9 0.53593(15) 0.50516(19) 0.42826(8) 0.0515(4) Uani d . 1
H H9 0.5596 0.5101 0.3794 0.062 Uiso calc R 1
C C10 0.47629(15) 0.64359(18) 0.46017(8) 0.0511(4) Uani d . 1
H H10 0.4610 0.7406 0.4326 0.061 Uiso calc R 1

loop_
_atom_site_aniso_label
_atom_site_aniso_U_11
_atom_site_aniso_U_22
_atom_site_aniso_U_33
_atom_site_aniso_U_12
_atom_site_aniso_U_13
_atom_site_aniso_U_23
C1 0.0529(9) 0.0530(10) 0.0501(9) 0.0058(7) 0.0065(7) -0.0008(7)
C2 0.0742(11) 0.0569(10) 0.0456(9) 0.0087(8) 0.0019(8) -0.0090(7)
C3 0.0690(11) 0.0495(9) 0.0548(10) 0.0009(8) -0.0133(8) -0.0053(7)
C4 0.0482(9) 0.0524(10) 0.0712(10) -0.0001(7) -0.0067(8) -0.0011(8)
C5 0.0498(9) 0.0428(8) 0.0559(9) 0.0061(7) 0.0035(7) -0.0051(7)
C6 0.0493(9) 0.0338(7) 0.0458(8) 0.0043(6) 0.0008(7) 0.0020(6)
C7 0.0497(9) 0.0513(9) 0.0672(10) 0.0053(7) -0.0036(8) -0.0109(8)
C8 0.0409(8) 0.0416(8) 0.0519(8) -0.0020(6) -0.0052(7) -0.0065(6)
C9 0.0612(10) 0.0510(9) 0.0421(7) -0.0013(7) 0.0029(7) -0.0006(7)
C10 0.0617(9) 0.0398(8) 0.0518(9) -0.0001(7) -0.0043(7) 0.0059(7)

loop_
_atom_type_symbol
_atom_type_description
_atom_type_scat_dispersion_real
_atom_type_scat_dispersion_imag
_atom_type_scat_source
C C 0.0033 0.0016 'International Tables Vol C Tables 4.2.6.8 and 6.1.1.4'
H H 0.0000 0.0000 'International Tables Vol C Tables 4.2.6.8 and 6.1.1.4'

loop_
_geom_angle_atom_site_label_1
_geom_angle_atom_site_label_2
_geom_angle_atom_site_label_3
_geom_angle_site_symmetry_1
_geom_angle_site_symmetry_3
_geom_angle
C2 C1 C6 . . 121.57(15)
C2 C1 H1 . . 119.2
C6 C1 H1 . . 119.2
C3 C2 C1 . . 120.12(14)
C3 C2 H2 . . 119.9
C1 C2 H2 . . 119.9
C2 C3 C4 . . 119.30(15)
C2 C3 H3 . . 120.3
C4 C3 H3 . . 120.3
C3 C4 C5 . . 120.54(15)
C3 C4 H4 . . 119.7
C5 C4 H4 . . 119.7
C6 C5 C4 . . 120.86(14)
C6 C5 H5 . . 119.6
C4 C5 H5 . . 119.6
C5 C6 C1 . . 117.61(14)
C5 C6 C7 . . 122.85(12)
C1 C6 C7 . . 119.50(13)
C8 C7 C6 . . 115.60(12)
C8 C7 H7A . . 108.4
C6 C7 H7A . . 108.4
C8 C7 H7B . . 108.4
C6 C7 H7B . . 108.4
H7A C7 H7B . . 107.4
C9 C8 C10 . 5_666 117.54(13)
C9 C8 C7 . . 121.26(13)
C10 C8 C7 5_666 . 121.20(13)
C10 C9 C8 . . 121.24(13)
C10 C9 H9 . . 119.4
C8 C9 H9 . . 119.4
C9 C10 C8 . 5_666 121.21(13)
C9 C10 H10 . . 119.4
C8 C10 H10 5_666 . 119.4

loop_
_geom_bond_atom_site_label_1
_geom_bond_atom_site_label_2
_geom_bond_site_symmetry_2
_geom_bond_distance
C1 C2 . 1.379(2)
C1 C6 . 1.3831(18)
C1 H1 . 0.9300
C2 C3 . 1.364(2)
C2 H2 . 0.9300
C3 C4 . 1.375(2)
C3 H3 . 0.9300
C4 C5 . 1.381(2)
C4 H4 . 0.9300
C5 C6 . 1.380(2)
C5 H5 . 0.9300
C6 C7 . 1.516(2)
C7 C8 . 1.5071(19)
C7 H7A . 0.9700
C7 H7B . 0.9700
C8 C9 . 1.382(2)
C8 C10 5_666 1.384(2)
C9 C10 . 1.376(2)
C9 H9 . 0.9300
C10 C8 5_666 1.384(2)
C10 H10 . 0.9300

loop_
_geom_torsion_atom_site_label_1
_geom_torsion_atom_site_label_2
_geom_torsion_atom_site_label_3
_geom_torsion_atom_site_label_4
_geom_torsion_site_symmetry_1
_geom_torsion_site_symmetry_4
_geom_torsion
C6 C1 C2 C3 . . 0.7(2)
C1 C2 C3 C4 . . 0.2(2)
C2 C3 C4 C5 . . -0.6(2)
C3 C4 C5 C6 . . 0.0(2)
C4 C5 C6 C1 . . 0.9(2)
C4 C5 C6 C7 . . -176.76(13)
C2 C1 C6 C5 . . -1.3(2)
C2 C1 C6 C7 . . 176.49(13)
C5 C6 C7 C8 . . -24.6(2)
C1 C6 C7 C8 . . 157.73(13)
C6 C7 C8 C9 . . -75.04(17)
C6 C7 C8 C10 . 5_666 104.00(16)
C10 C8 C9 C10 5_666 . 0.4(2)
C7 C8 C9 C10 . . 179.50(13)
C8 C9 C10 C8 . 5_666 -0.4(2)
